data_7107465
loop_
_publ_author_name
'Alexander R. Fox'
'Christopher C. Cummins'

_publ_section_title
;
 A highly reduced cyanogen ligand derived from cyanide reductive coupling
;
_journal_name_full Chem.Commun.
_journal_page_first 3061
_journal_paper_doi 10.1039/c2cc17212g
_journal_volume 48
_journal_year 2012
_chemical_formula_sum 'C80 H120 N8 Nb2'
_chemical_formula_weight 1379.66
_chemical_name_systematic
;
?
;
_space_group_IT_number 61
_symmetry_cell_setting orthorhombic
_symmetry_space_group_name_Hall '-P 2ac 2ab'
_symmetry_space_group_name_H-M 'P b c a'
_atom_sites_solution_hydrogens geom
_atom_sites_solution_primary direct
_atom_sites_solution_secondary difmap
_audit_creation_method SHELXL-97
_cell_angle_alpha 90.00
_cell_angle_beta 90.00
_cell_angle_gamma 90.00
_cell_formula_units_Z 4
_cell_length_a 20.1847(14)
_cell_length_b 20.4366(13)
_cell_length_c 20.6242(14)
_cell_measurement_reflns_used 9675
_cell_measurement_temperature 100(2)
_cell_measurement_theta_max 29.86
_cell_measurement_theta_min 2.43
_cell_volume 8507.6(10)
_computing_cell_refinement 'Bruker SAINT'
_computing_data_collection 'Bruker APEX2'
_computing_data_reduction 'Bruker SAINT'
_computing_molecular_graphics 'Bruker SHELXTL'
_computing_publication_material 'Bruker SHELXTL'
_computing_structure_refinement 'SHELXL-97 (Sheldrick, 2008)'
_computing_structure_solution 'SHELXS-97 (Sheldrick, 2008)'
_diffrn_ambient_temperature 100(2)
_diffrn_detector_area_resol_mean 8.3
_diffrn_measured_fraction_theta_full 0.999
_diffrn_measured_fraction_theta_max 0.999
_diffrn_measurement_device_type 'Bruker APEX-II CCD'
_diffrn_measurement_method '\f and \w scans'
_diffrn_radiation_monochromator graphite
_diffrn_radiation_source 'fine-focus sealed tube'
_diffrn_radiation_type MoK\a
_diffrn_radiation_wavelength 0.71073
_diffrn_reflns_av_R_equivalents 0.0873
_diffrn_reflns_av_sigmaI/netI 0.0401
_diffrn_reflns_limit_h_max 27
_diffrn_reflns_limit_h_min -27
_diffrn_reflns_limit_k_max 27
_diffrn_reflns_limit_k_min -27
_diffrn_reflns_limit_l_max 28
_diffrn_reflns_limit_l_min -27
_diffrn_reflns_number 173856
_diffrn_reflns_theta_full 29.13
_diffrn_reflns_theta_max 29.13
_diffrn_reflns_theta_min 1.73
_exptl_absorpt_coefficient_mu 0.311
_exptl_absorpt_correction_T_max 0.9549
_exptl_absorpt_correction_T_min 0.9404
_exptl_absorpt_correction_type multi-scan
_exptl_absorpt_process_details 'SADABS (Sheldrick, 2009)'
_exptl_crystal_colour orange
_exptl_crystal_density_diffrn 1.077
_exptl_crystal_density_meas ?
_exptl_crystal_density_method 'not measured'
_exptl_crystal_description prism
_exptl_crystal_F_000 2952
_exptl_crystal_size_max 0.20
_exptl_crystal_size_mid 0.20
_exptl_crystal_size_min 0.15
_platon_squeeze_details
;
;
_refine_diff_density_max 0.628
_refine_diff_density_min -0.432
_refine_diff_density_rms 0.066
_refine_ls_extinction_method none
_refine_ls_goodness_of_fit_ref 1.089
_refine_ls_hydrogen_treatment constr
_refine_ls_matrix_type full
_refine_ls_number_parameters 421
_refine_ls_number_reflns 11437
_refine_ls_number_restraints 0
_refine_ls_restrained_S_all 1.089
_refine_ls_R_factor_all 0.0672
_refine_ls_R_factor_gt 0.0459
_refine_ls_shift/su_max 0.004
_refine_ls_shift/su_mean 0.000
_refine_ls_structure_factor_coef Fsqd
_refine_ls_weighting_details 'calc w=1/[\s^2^(Fo^2^)+(0.0424P)^2^+5.4741P] where P=(Fo^2^+2Fc^2^)/3'
_refine_ls_weighting_scheme calc
_refine_ls_wR_factor_gt 0.1013
_refine_ls_wR_factor_ref 0.1091
_reflns_number_gt 8920
_reflns_number_total 11437
_reflns_threshold_expression >2sigma(I)
_cod_data_source_file c2cc17212g.txt
_cod_data_source_block squeeze
_cod_depositor_comments
;
The following automatic conversions were performed:

'_exptl_crystal_density_meas' value 'not measured' was changed to '?'
- the value is perceived as not measured.

Automatic conversion script
Id: cif_fix_values 3008 2015-01-20 13:52:24Z robertas 
;
_cod_original_sg_symbol_H-M Pbca
_cod_database_code 7107465

loop_
_symmetry_equiv_pos_as_xyz
'x, y, z'
'-x+1/2, -y, z+1/2'
'-x, y+1/2, -z+1/2'
'x+1/2, -y+1/2, -z'
'-x, -y, -z'
'x-1/2, y, -z-1/2'
'x, -y-1/2, z-1/2'
'-x-1/2, y-1/2, z'

loop_
_atom_site_label
_atom_site_type_symbol
_atom_site_fract_x
_atom_site_fract_y
_atom_site_fract_z
_atom_site_U_iso_or_equiv
_atom_site_adp_type
_atom_site_occupancy
_atom_site_symmetry_multiplicity
_atom_site_calc_flag
_atom_site_refinement_flags
Nb1 Nb 1.397050(9) 0.095668(8) 0.885297(9) 0.01896(6) Uani 1 1 d .
N1 N 1.43380(9) 0.18535(9) 0.90451(9) 0.0232(4) Uani 1 1 d .
C11 C 1.39185(11) 0.23765(10) 0.88407(11) 0.0232(4) Uani 1 1 d .
C12 C 1.35640(11) 0.27539(10) 0.92931(11) 0.0254(4) Uani 1 1 d .
H12 H 1.3628 0.2679 0.9743 0.030 Uiso 1 1 calc R
C13 C 1.31227(12) 0.32336(11) 0.90949(11) 0.0291(5) Uani 1 1 d .
C131 C 1.27392(14) 0.36274(13) 0.95872(13) 0.0407(6) Uani 1 1 d .
H13A H 1.2382 0.3866 0.9369 0.061 Uiso 1 1 calc R
H13B H 1.3037 0.3939 0.9800 0.061 Uiso 1 1 calc R
H13C H 1.2549 0.3332 0.9912 0.061 Uiso 1 1 calc R
C14 C 1.30389(12) 0.33394(11) 0.84302(12) 0.0317(5) Uani 1 1 d .
H14 H 1.2738 0.3667 0.8289 0.038 Uiso 1 1 calc R
C15 C 1.33828(13) 0.29788(11) 0.79721(11) 0.0307(5) Uani 1 1 d .
C151 C 1.33019(15) 0.31162(13) 0.72546(12) 0.0394(6) Uani 1 1 d .
H15A H 1.3621 0.3451 0.7121 0.059 Uiso 1 1 calc R
H15B H 1.2851 0.3273 0.7171 0.059 Uiso 1 1 calc R
H15C H 1.3381 0.2714 0.7008 0.059 Uiso 1 1 calc R
C16 C 1.38237(11) 0.24961(11) 0.81821(11) 0.0269(5) Uani 1 1 d .
H16 H 1.4062 0.2246 0.7872 0.032 Uiso 1 1 calc R
C17 C 1.48584(11) 0.20130(10) 0.95248(11) 0.0248(4) Uani 1 1 d .
H17A H 1.4858 0.1673 0.9867 0.030 Uiso 1 1 calc R
H17B H 1.4747 0.2435 0.9733 0.030 Uiso 1 1 calc R
C18 C 1.55633(11) 0.20614(12) 0.92355(12) 0.0311(5) Uani 1 1 d .
C181 C 1.55882(15) 0.25999(15) 0.87201(15) 0.0518(8) Uani 1 1 d .
H18A H 1.5432 0.3013 0.8908 0.078 Uiso 1 1 calc R
H18B H 1.5303 0.2479 0.8355 0.078 Uiso 1 1 calc R
H18C H 1.6045 0.2653 0.8568 0.078 Uiso 1 1 calc R
C182 C 1.57674(13) 0.14088(14) 0.89365(14) 0.0428(7) Uani 1 1 d .
H18D H 1.6222 0.1441 0.8773 0.064 Uiso 1 1 calc R
H18E H 1.5468 0.1302 0.8578 0.064 Uiso 1 1 calc R
H18F H 1.5743 0.1064 0.9266 0.064 Uiso 1 1 calc R
C19 C 1.60330(12) 0.22295(14) 0.97939(14) 0.0393(6) Uani 1 1 d .
H19A H 1.6488 0.2254 0.9630 0.059 Uiso 1 1 calc R
H19B H 1.6005 0.1890 1.0128 0.059 Uiso 1 1 calc R
H19C H 1.5907 0.2652 0.9981 0.059 Uiso 1 1 calc R
N2 N 1.30473(9) 0.07953(8) 0.91811(8) 0.0219(4) Uani 1 1 d .
C21 C 1.25253(10) 0.09082(10) 0.87229(10) 0.0227(4) Uani 1 1 d .
C22 C 1.23314(11) 0.15452(11) 0.85689(11) 0.0265(5) Uani 1 1 d .
H22 H 1.2535 0.1905 0.8783 0.032 Uiso 1 1 calc R
C23 C 1.18416(12) 0.16593(12) 0.81039(12) 0.0308(5) Uani 1 1 d .
C231 C 1.16188(14) 0.23494(13) 0.79566(15) 0.0437(7) Uani 1 1 d .
H23A H 1.1959 0.2572 0.7699 0.066 Uiso 1 1 calc R
H23B H 1.1549 0.2587 0.8363 0.066 Uiso 1 1 calc R
H23C H 1.1203 0.2336 0.7711 0.066 Uiso 1 1 calc R
C24 C 1.15593(11) 0.11283(12) 0.77866(12) 0.0319(5) Uani 1 1 d .
H24 H 1.1228 0.1205 0.7468 0.038 Uiso 1 1 calc R
C25 C 1.17473(11) 0.04870(12) 0.79220(12) 0.0299(5) Uani 1 1 d .
C251 C 1.14618(14) -0.00802(14) 0.75502(13) 0.0421(6) Uani 1 1 d .
H25A H 1.1823 -0.0350 0.7378 0.063 Uiso 1 1 calc R
H25B H 1.1192 0.0085 0.7191 0.063 Uiso 1 1 calc R
H25C H 1.1185 -0.0345 0.7839 0.063 Uiso 1 1 calc R
C26 C 1.22254(11) 0.03823(11) 0.84002(11) 0.0257(5) Uani 1 1 d .
H26 H 1.2349 -0.0053 0.8509 0.031 Uiso 1 1 calc R
C27 C 1.28601(12) 0.04056(10) 0.97587(11) 0.0263(5) Uani 1 1 d .
H27A H 1.3208 0.0074 0.9837 0.032 Uiso 1 1 calc R
H27B H 1.2444 0.0169 0.9663 0.032 Uiso 1 1 calc R
C28 C 1.27623(14) 0.08059(12) 1.03842(12) 0.0369(6) Uani 1 1 d .
C281 C 1.22216(18) 0.13220(17) 1.02986(15) 0.0609(9) Uani 1 1 d .
H28A H 1.2147 0.1547 1.0712 0.091 Uiso 1 1 calc R
H28B H 1.1810 0.1110 1.0159 0.091 Uiso 1 1 calc R
H28C H 1.2361 0.1640 0.9970 0.091 Uiso 1 1 calc R
C282 C 1.34167(17) 0.11365(15) 1.05779(13) 0.0501(8) Uani 1 1 d .
H28D H 1.3348 0.1398 1.0970 0.075 Uiso 1 1 calc R
H28E H 1.3567 0.1421 1.0225 0.075 Uiso 1 1 calc R
H28F H 1.3753 0.0801 1.0662 0.075 Uiso 1 1 calc R
C29 C 1.25530(17) 0.03228(15) 1.09146(13) 0.0495(7) Uani 1 1 d .
H29A H 1.2904 -0.0002 1.0978 0.074 Uiso 1 1 calc R
H29B H 1.2144 0.0101 1.0784 0.074 Uiso 1 1 calc R
H29C H 1.2478 0.0560 1.1321 0.074 Uiso 1 1 calc R
N3 N 1.42129(9) 0.05367(9) 0.79949(9) 0.0234(4) Uani 1 1 d .
C31 C 1.41065(11) 0.08916(11) 0.74058(11) 0.0251(5) Uani 1 1 d .
C32 C 1.34636(11) 0.10628(11) 0.72159(11) 0.0266(5) Uani 1 1 d .
H32 H 1.3097 0.0929 0.7472 0.032 Uiso 1 1 calc R
C33 C 1.33559(12) 0.14287(12) 0.66541(11) 0.0304(5) Uani 1 1 d .
C331 C 1.26584(13) 0.15977(14) 0.64504(13) 0.0389(6) Uani 1 1 d .
H33A H 1.2454 0.1217 0.6242 0.058 Uiso 1 1 calc R
H33B H 1.2669 0.1964 0.6144 0.058 Uiso 1 1 calc R
H33C H 1.2399 0.1721 0.6833 0.058 Uiso 1 1 calc R
C34 C 1.38936(13) 0.16197(14) 0.62846(12) 0.0384(6) Uani 1 1 d .
H34 H 1.3821 0.1871 0.5904 0.046 Uiso 1 1 calc R
C35 C 1.45431(13) 0.14530(14) 0.64571(12) 0.0395(6) Uani 1 1 d .
C351 C 1.51206(15) 0.1677(2) 0.60467(16) 0.0632(10) Uani 1 1 d .
H35A H 1.5071 0.1506 0.5605 0.095 Uiso 1 1 calc R
H35B H 1.5535 0.1515 0.6235 0.095 Uiso 1 1 calc R
H35C H 1.5130 0.2157 0.6034 0.095 Uiso 1 1 calc R
C36 C 1.46417(12) 0.10925(12) 0.70206(12) 0.0333(5) Uani 1 1 d .
H36 H 1.5080 0.0980 0.7147 0.040 Uiso 1 1 calc R
C37 C 1.46374(11) -0.00519(10) 0.79377(11) 0.0260(5) Uani 1 1 d .
H37A H 1.4949 -0.0058 0.8308 0.031 Uiso 1 1 calc R
H37B H 1.4904 -0.0013 0.7536 0.031 Uiso 1 1 calc R
C38 C 1.42645(12) -0.07108(11) 0.79217(12) 0.0291(5) Uani 1 1 d .
C381 C 1.47919(13) -0.12465(12) 0.78313(15) 0.0409(6) Uani 1 1 d .
H38A H 1.4578 -0.1677 0.7832 0.061 Uiso 1 1 calc R
H38B H 1.5113 -0.1224 0.8187 0.061 Uiso 1 1 calc R
H38C H 1.5021 -0.1180 0.7418 0.061 Uiso 1 1 calc R
C382 C 1.38952(13) -0.08286(12) 0.85592(13) 0.0347(6) Uani 1 1 d .
H38D H 1.3565 -0.0483 0.8623 0.052 Uiso 1 1 calc R
H38E H 1.4211 -0.0823 0.8920 0.052 Uiso 1 1 calc R
H38F H 1.3673 -0.1255 0.8543 0.052 Uiso 1 1 calc R
C39 C 1.37748(15) -0.07265(13) 0.73560(14) 0.0419(6) Uani 1 1 d .
H39A H 1.3572 -0.1161 0.7328 0.063 Uiso 1 1 calc R
H39B H 1.4010 -0.0631 0.6951 0.063 Uiso 1 1 calc R
H39C H 1.3429 -0.0397 0.7426 0.063 Uiso 1 1 calc R
N4 N 1.44524(9) 0.04794(8) 0.94087(9) 0.0224(4) Uani 1 1 d .
C41 C 1.48215(11) 0.01507(10) 0.98140(10) 0.0233(4) Uani 1 1 d .

loop_
_atom_site_aniso_label
_atom_site_aniso_U_11
_atom_site_aniso_U_22
_atom_site_aniso_U_33
_atom_site_aniso_U_23
_atom_site_aniso_U_13
_atom_site_aniso_U_12
Nb1 0.02010(10) 0.02094(9) 0.01585(10) 0.00096(7) -0.00221(7) 0.00227(7)
N1 0.0239(9) 0.0238(9) 0.0219(9) 0.0015(7) -0.0019(7) 0.0014(7)
C11 0.0250(11) 0.0220(9) 0.0226(10) 0.0028(8) 0.0005(9) -0.0019(8)
C12 0.0312(12) 0.0260(10) 0.0190(10) 0.0037(8) -0.0012(9) -0.0002(9)
C13 0.0337(13) 0.0257(11) 0.0279(12) 0.0009(9) 0.0012(10) 0.0029(9)
C131 0.0474(16) 0.0380(13) 0.0367(15) 0.0010(11) 0.0016(12) 0.0162(12)
C14 0.0371(13) 0.0275(11) 0.0303(13) 0.0054(9) -0.0035(11) 0.0058(9)
C15 0.0391(14) 0.0299(11) 0.0231(12) 0.0059(9) -0.0031(10) -0.0023(10)
C151 0.0549(17) 0.0383(13) 0.0249(13) 0.0044(10) -0.0045(12) 0.0042(12)
C16 0.0321(12) 0.0262(10) 0.0224(11) 0.0013(8) 0.0019(9) -0.0012(9)
C17 0.0252(11) 0.0265(10) 0.0227(11) -0.0026(8) -0.0001(9) -0.0001(8)
C18 0.0231(12) 0.0388(13) 0.0313(13) -0.0003(10) 0.0050(10) -0.0036(9)
C181 0.0384(16) 0.0621(19) 0.0550(19) 0.0230(15) 0.0077(14) -0.0121(14)
C182 0.0265(13) 0.0529(16) 0.0490(17) -0.0138(13) 0.0103(12) -0.0018(11)
C19 0.0229(12) 0.0478(15) 0.0471(16) -0.0094(12) 0.0007(11) -0.0063(11)
N2 0.0234(9) 0.0239(8) 0.0184(9) 0.0021(7) -0.0017(7) 0.0018(7)
C21 0.0197(10) 0.0292(10) 0.0191(10) 0.0013(8) 0.0012(8) 0.0025(8)
C22 0.0242(11) 0.0293(11) 0.0258(12) 0.0019(9) 0.0022(9) 0.0001(9)
C23 0.0263(12) 0.0376(12) 0.0285(13) 0.0072(10) 0.0000(10) 0.0047(9)
C231 0.0393(15) 0.0414(14) 0.0504(17) 0.0120(12) -0.0092(13) 0.0106(11)
C24 0.0205(11) 0.0486(14) 0.0266(12) 0.0047(10) -0.0036(9) 0.0024(10)
C25 0.0206(11) 0.0408(13) 0.0282(12) -0.0021(10) -0.0006(9) -0.0034(9)
C251 0.0366(15) 0.0520(16) 0.0378(15) -0.0045(12) -0.0104(12) -0.0055(12)
C26 0.0225(11) 0.0291(11) 0.0255(11) -0.0005(9) 0.0011(9) 0.0001(8)
C27 0.0300(12) 0.0260(10) 0.0229(11) 0.0032(8) 0.0009(9) -0.0004(9)
C28 0.0497(16) 0.0385(13) 0.0225(12) 0.0011(10) 0.0083(11) 0.0060(11)
C281 0.078(2) 0.070(2) 0.0342(16) -0.0028(15) 0.0120(16) 0.0386(18)
C282 0.070(2) 0.0553(17) 0.0246(14) -0.0102(12) 0.0013(14) -0.0115(15)
C29 0.064(2) 0.0584(18) 0.0263(14) 0.0089(12) 0.0109(14) 0.0013(15)
N3 0.0240(9) 0.0264(9) 0.0198(9) -0.0001(7) -0.0010(7) 0.0020(7)
C31 0.0272(12) 0.0303(11) 0.0177(10) -0.0027(8) -0.0016(8) -0.0015(8)
C32 0.0252(11) 0.0365(12) 0.0180(11) -0.0027(9) 0.0004(9) 0.0025(9)
C33 0.0295(12) 0.0385(12) 0.0231(12) -0.0009(9) -0.0043(10) 0.0029(10)
C331 0.0361(14) 0.0526(16) 0.0282(13) 0.0037(11) -0.0037(11) 0.0065(12)
C34 0.0401(15) 0.0532(16) 0.0220(12) 0.0091(10) -0.0037(11) 0.0016(12)
C35 0.0335(14) 0.0599(17) 0.0250(13) 0.0090(11) -0.0009(11) -0.0065(12)
C351 0.0387(17) 0.105(3) 0.0460(19) 0.0355(18) 0.0027(14) -0.0126(17)
C36 0.0246(12) 0.0479(14) 0.0273(13) 0.0053(10) -0.0034(10) -0.0032(10)
C37 0.0245(11) 0.0289(11) 0.0246(11) -0.0022(9) 0.0031(9) 0.0013(8)
C38 0.0275(12) 0.0284(11) 0.0314(13) -0.0061(9) 0.0012(10) 0.0004(9)
C381 0.0391(15) 0.0319(12) 0.0517(17) -0.0080(11) 0.0087(13) 0.0043(11)
C382 0.0345(14) 0.0301(12) 0.0394(15) -0.0028(10) 0.0055(11) -0.0032(9)
C39 0.0469(16) 0.0401(14) 0.0385(15) -0.0102(11) -0.0040(13) -0.0082(12)
N4 0.0236(9) 0.0232(8) 0.0203(9) -0.0005(7) -0.0037(7) 0.0020(7)
C41 0.0237(11) 0.0225(10) 0.0237(11) -0.0006(8) -0.0028(9) 0.0002(8)

loop_
_atom_type_symbol
_atom_type_description
_atom_type_scat_dispersion_real
_atom_type_scat_dispersion_imag
_atom_type_scat_source
C C 0.0033 0.0016 'International Tables Vol C Tables 4.2.6.8 and 6.1.1.4'
H H 0.0000 0.0000 'International Tables Vol C Tables 4.2.6.8 and 6.1.1.4'
N N 0.0061 0.0033 'International Tables Vol C Tables 4.2.6.8 and 6.1.1.4'
Nb Nb -2.0727 0.6215 'International Tables Vol C Tables 4.2.6.8 and 6.1.1.4'

loop_
_geom_angle_atom_site_label_1
_geom_angle_atom_site_label_2
_geom_angle_atom_site_label_3
_geom_angle
_geom_angle_site_symmetry_1
N4 Nb1 N2 101.46(8) .
N4 Nb1 N1 99.75(8) .
N2 Nb1 N1 115.09(7) .
N4 Nb1 N3 101.35(8) .
N2 Nb1 N3 116.64(7) .
N1 Nb1 N3 117.88(7) .
C11 N1 C17 116.99(17) .
C11 N1 Nb1 113.84(13) .
C17 N1 Nb1 126.37(13) .
C16 C11 C12 118.7(2) .
C16 C11 N1 120.1(2) .
C12 C11 N1 121.11(19) .
C13 C12 C11 121.3(2) .
C13 C12 H12 119.4 .
C11 C12 H12 119.4 .
C12 C13 C14 118.4(2) .
C12 C13 C131 120.6(2) .
C14 C13 C131 121.0(2) .
C13 C131 H13A 109.5 .
C13 C131 H13B 109.5 .
H13A C131 H13B 109.5 .
C13 C131 H13C 109.5 .
H13A C131 H13C 109.5 .
H13B C131 H13C 109.5 .
C15 C14 C13 121.7(2) .
C15 C14 H14 119.1 .
C13 C14 H14 119.1 .
C14 C15 C16 118.9(2) .
C14 C15 C151 120.9(2) .
C16 C15 C151 120.1(2) .
C15 C151 H15A 109.5 .
C15 C151 H15B 109.5 .
H15A C151 H15B 109.5 .
C15 C151 H15C 109.5 .
H15A C151 H15C 109.5 .
H15B C151 H15C 109.5 .
C11 C16 C15 120.9(2) .
C11 C16 H16 119.6 .
C15 C16 H16 119.6 .
N1 C17 C18 114.17(18) .
N1 C17 H17A 108.7 .
C18 C17 H17A 108.7 .
N1 C17 H17B 108.7 .
C18 C17 H17B 108.7 .
H17A C17 H17B 107.6 .
C182 C18 C181 109.8(2) .
C182 C18 C19 109.4(2) .
C181 C18 C19 109.9(2) .
C182 C18 C17 110.40(19) .
C181 C18 C17 110.1(2) .
C19 C18 C17 107.10(19) .
C18 C181 H18A 109.5 .
C18 C181 H18B 109.5 .
H18A C181 H18B 109.5 .
C18 C181 H18C 109.5 .
H18A C181 H18C 109.5 .
H18B C181 H18C 109.5 .
C18 C182 H18D 109.5 .
C18 C182 H18E 109.5 .
H18D C182 H18E 109.5 .
C18 C182 H18F 109.5 .
H18D C182 H18F 109.5 .
H18E C182 H18F 109.5 .
C18 C19 H19A 109.5 .
C18 C19 H19B 109.5 .
H19A C19 H19B 109.5 .
C18 C19 H19C 109.5 .
H19A C19 H19C 109.5 .
H19B C19 H19C 109.5 .
C21 N2 C27 115.40(17) .
C21 N2 Nb1 115.65(13) .
C27 N2 Nb1 126.53(14) .
C22 C21 C26 119.1(2) .
C22 C21 N2 120.40(19) .
C26 C21 N2 120.46(18) .
C21 C22 C23 120.7(2) .
C21 C22 H22 119.7 .
C23 C22 H22 119.7 .
C24 C23 C22 118.9(2) .
C24 C23 C231 120.8(2) .
C22 C23 C231 120.3(2) .
C23 C231 H23A 109.5 .
C23 C231 H23B 109.5 .
H23A C231 H23B 109.5 .
C23 C231 H23C 109.5 .
H23A C231 H23C 109.5 .
H23B C231 H23C 109.5 .
C23 C24 C25 121.9(2) .
C23 C24 H24 119.0 .
C25 C24 H24 119.0 .
C24 C25 C26 118.3(2) .
C24 C25 C251 121.2(2) .
C26 C25 C251 120.4(2) .
C25 C251 H25A 109.5 .
C25 C251 H25B 109.5 .
H25A C251 H25B 109.5 .
C25 C251 H25C 109.5 .
H25A C251 H25C 109.5 .
H25B C251 H25C 109.5 .
C25 C26 C21 121.1(2) .
C25 C26 H26 119.5 .
C21 C26 H26 119.5 .
N2 C27 C28 114.87(18) .
N2 C27 H27A 108.6 .
C28 C27 H27A 108.6 .
N2 C27 H27B 108.6 .
C28 C27 H27B 108.6 .
H27A C27 H27B 107.5 .
C281 C28 C29 109.3(2) .
C281 C28 C282 109.9(3) .
C29 C28 C282 109.6(2) .
C281 C28 C27 111.2(2) .
C29 C28 C27 106.9(2) .
C282 C28 C27 109.9(2) .
C28 C281 H28A 109.5 .
C28 C281 H28B 109.5 .
H28A C281 H28B 109.5 .
C28 C281 H28C 109.5 .
H28A C281 H28C 109.5 .
H28B C281 H28C 109.5 .
C28 C282 H28D 109.5 .
C28 C282 H28E 109.5 .
H28D C282 H28E 109.5 .
C28 C282 H28F 109.5 .
H28D C282 H28F 109.5 .
H28E C282 H28F 109.5 .
C28 C29 H29A 109.5 .
C28 C29 H29B 109.5 .
H29A C29 H29B 109.5 .
C28 C29 H29C 109.5 .
H29A C29 H29C 109.5 .
H29B C29 H29C 109.5 .
C31 N3 C37 115.51(17) .
C31 N3 Nb1 119.36(14) .
C37 N3 Nb1 123.57(14) .
C32 C31 C36 118.8(2) .
C32 C31 N3 120.2(2) .
C36 C31 N3 120.9(2) .
C33 C32 C31 120.7(2) .
C33 C32 H32 119.7 .
C31 C32 H32 119.7 .
C34 C33 C32 119.1(2) .
C34 C33 C331 121.0(2) .
C32 C33 C331 119.9(2) .
C33 C331 H33A 109.5 .
C33 C331 H33B 109.5 .
H33A C331 H33B 109.5 .
C33 C331 H33C 109.5 .
H33A C331 H33C 109.5 .
H33B C331 H33C 109.5 .
C33 C34 C35 121.8(2) .
C33 C34 H34 119.1 .
C35 C34 H34 119.1 .
C36 C35 C34 118.4(2) .
C36 C35 C351 121.2(2) .
C34 C35 C351 120.4(2) .
C35 C351 H35A 109.5 .
C35 C351 H35B 109.5 .
H35A C351 H35B 109.5 .
C35 C351 H35C 109.5 .
H35A C351 H35C 109.5 .
H35B C351 H35C 109.5 .
C35 C36 C31 121.2(2) .
C35 C36 H36 119.4 .
C31 C36 H36 119.4 .
N3 C37 C38 115.35(18) .
N3 C37 H37A 108.4 .
C38 C37 H37A 108.4 .
N3 C37 H37B 108.4 .
C38 C37 H37B 108.4 .
H37A C37 H37B 107.5 .
C39 C38 C382 109.7(2) .
C39 C38 C381 109.9(2) .
C382 C38 C381 109.2(2) .
C39 C38 C37 110.5(2) .
C382 C38 C37 110.88(19) .
C381 C38 C37 106.62(19) .
C38 C381 H38A 109.5 .
C38 C381 H38B 109.5 .
H38A C381 H38B 109.5 .
C38 C381 H38C 109.5 .
H38A C381 H38C 109.5 .
H38B C381 H38C 109.5 .
C38 C382 H38D 109.5 .
C38 C382 H38E 109.5 .
H38D C382 H38E 109.5 .
C38 C382 H38F 109.5 .
H38D C382 H38F 109.5 .
H38E C382 H38F 109.5 .
C38 C39 H39A 109.5 .
C38 C39 H39B 109.5 .
H39A C39 H39B 109.5 .
C38 C39 H39C 109.5 .
H39A C39 H39C 109.5 .
H39B C39 H39C 109.5 .
C41 N4 Nb1 177.66(17) .
C41 C41 N4 178.6(3) 5_857

loop_
_geom_bond_atom_site_label_1
_geom_bond_atom_site_label_2
_geom_bond_distance
_geom_bond_site_symmetry_2
Nb1 N4 1.7920(17) .
Nb1 N2 2.0099(18) .
Nb1 N1 2.0165(18) .
Nb1 N3 2.0268(18) .
N1 C11 1.427(3) .
N1 C17 1.479(3) .
C11 C16 1.393(3) .
C11 C12 1.406(3) .
C12 C13 1.386(3) .
C12 H12 0.9500 .
C13 C14 1.398(3) .
C13 C131 1.509(3) .
C131 H13A 0.9800 .
C131 H13B 0.9800 .
C131 H13C 0.9800 .
C14 C15 1.385(3) .
C14 H14 0.9500 .
C15 C16 1.397(3) .
C15 C151 1.515(3) .
C151 H15A 0.9800 .
C151 H15B 0.9800 .
C151 H15C 0.9800 .
C16 H16 0.9500 .
C17 C18 1.546(3) .
C17 H17A 0.9900 .
C17 H17B 0.9900 .
C18 C182 1.526(4) .
C18 C181 1.531(4) .
C18 C19 1.531(3) .
C181 H18A 0.9800 .
C181 H18B 0.9800 .
C181 H18C 0.9800 .
C182 H18D 0.9800 .
C182 H18E 0.9800 .
C182 H18F 0.9800 .
C19 H19A 0.9800 .
C19 H19B 0.9800 .
C19 H19C 0.9800 .
N2 C21 1.434(3) .
N2 C27 1.482(3) .
C21 C22 1.396(3) .
C21 C26 1.401(3) .
C22 C23 1.397(3) .
C22 H22 0.9500 .
C23 C24 1.389(3) .
C23 C231 1.511(3) .
C231 H23A 0.9800 .
C231 H23B 0.9800 .
C231 H23C 0.9800 .
C24 C25 1.393(3) .
C24 H24 0.9500 .
C25 C26 1.396(3) .
C25 C251 1.505(3) .
C251 H25A 0.9800 .
C251 H25B 0.9800 .
C251 H25C 0.9800 .
C26 H26 0.9500 .
C27 C28 1.540(3) .
C27 H27A 0.9900 .
C27 H27B 0.9900 .
C28 C281 1.528(4) .
C28 C29 1.533(4) .
C28 C282 1.536(4) .
C281 H28A 0.9800 .
C281 H28B 0.9800 .
C281 H28C 0.9800 .
C282 H28D 0.9800 .
C282 H28E 0.9800 .
C282 H28F 0.9800 .
C29 H29A 0.9800 .
C29 H29B 0.9800 .
C29 H29C 0.9800 .
N3 C31 1.431(3) .
N3 C37 1.482(3) .
C31 C32 1.400(3) .
C31 C36 1.402(3) .
C32 C33 1.396(3) .
C32 H32 0.9500 .
C33 C34 1.382(4) .
C33 C331 1.509(3) .
C331 H33A 0.9800 .
C331 H33B 0.9800 .
C331 H33C 0.9800 .
C34 C35 1.400(4) .
C34 H34 0.9500 .
C35 C36 1.390(3) .
C35 C351 1.512(4) .
C351 H35A 0.9800 .
C351 H35B 0.9800 .
C351 H35C 0.9800 .
C36 H36 0.9500 .
C37 C38 1.543(3) .
C37 H37A 0.9900 .
C37 H37B 0.9900 .
C38 C39 1.529(4) .
C38 C382 1.530(3) .
C38 C381 1.538(3) .
C381 H38A 0.9800 .
C381 H38B 0.9800 .
C381 H38C 0.9800 .
C382 H38D 0.9800 .
C382 H38E 0.9800 .
C382 H38F 0.9800 .
C39 H39A 0.9800 .
C39 H39B 0.9800 .
C39 H39C 0.9800 .
N4 C41 1.306(3) .
C41 C41 1.220(4) 5_857

loop_
_platon_squeeze_void_nr
_platon_squeeze_void_average_x
_platon_squeeze_void_average_y
_platon_squeeze_void_average_z
_platon_squeeze_void_volume
_platon_squeeze_void_count_electrons
_platon_squeeze_void_content
1 0.000 0.000 0.000 212 59 ' '
2 0.000 0.500 0.500 212 59 ' '
3 0.500 0.000 0.500 212 59 ' '
4 0.500 0.500 1.000 212 59 ' '
